data_4112834
loop_
_publ_author_name
'Ashleigh J. Fletcher'
'Edmund J. Cussen'
'Darren Bradshaw'
'Matthew J. Rosseinsky'
'K. Mark Thomas'

_publ_contact_author
;
      Matthew J. Rosseinsky
      Inorganic Chemistry Laboratory
      University of Oxford
      South Parks Road
      Oxford OX1 3QR
      UK
;
_publ_contact_author_email matthew.rosseinsky@chem.ox.ac.uk
_publ_contact_author_fax '(44) 1865 272690'
_publ_contact_author_phone '(44) 1865 272695'
_publ_section_title
;
 Adsorption of Gases and Vapors on Nanoporous Ni2(4,4'-Bipyridine)3(NO3)4
 Metal-Organic Framework Materials Templated with Methanol and Ethanol:
 Structural Effects in Adsorption Kinetics
;
_journal_name_full 'Journal of the American Chemical Society'
_journal_page_first 9750
_journal_page_last 9759
_journal_paper_doi 10.1021/ja0490267
_journal_volume 126
_journal_year 2004
_chemical_formula_moiety 'C15 H12 N5 Ni O6, (C2 H6 O)'
_chemical_formula_sum 'C17 H18 N5 Ni O7'
_chemical_formula_weight 463.07
_chemical_name_systematic
; 
 ? 
;
_space_group_IT_number 68
_symmetry_cell_setting orthorhombic
_symmetry_Int_Tables_number 68
_symmetry_space_group_name_Hall '-C 2a 2ac'
_symmetry_space_group_name_H-M 'C c c a :2'
_atom_sites_solution_hydrogens geom
_atom_sites_solution_primary direct
_atom_sites_solution_secondary difmap
_audit_creation_method SHELXL
_cell_angle_alpha 90.00
_cell_angle_beta 90.00
_cell_angle_gamma 90.00
_cell_formula_units_Z 8
_cell_length_a 12.156(2)
_cell_length_b 18.891(3)
_cell_length_c 17.584(3)
_cell_measurement_reflns_used 23
_cell_measurement_temperature 293(2)
_cell_measurement_theta_max 48.69
_cell_measurement_theta_min 39.21
_cell_volume 4038.0(12)
_computing_cell_refinement 'CAD-4 software (Enraf-Nonius, 1989)'
_computing_data_collection 'CAD-4 software (Enraf-Nonius, 1989)'
_computing_data_reduction 'RC93 (Watkin et al., 1994)'
_computing_molecular_graphics XPMA/ZORTEP
_computing_publication_material CIFTAB
_computing_structure_refinement 'SHELXL-93 (Sheldrick, 1993)'
_computing_structure_solution 'SHELXS-86 (Sheldrick, 1990)'
_diffrn_ambient_environment 'With mother liquor in 0.2 mm Lindemann tube'
_diffrn_ambient_temperature 293(2)
_diffrn_detector 'scintillation counter'
_diffrn_measurement_device 'Enraf-Nonius CAD4'
_diffrn_measurement_method 'profile data from \w/2\q scans'
_diffrn_radiation_monochromator graphite
_diffrn_radiation_source 'fine-focus sealed tube'
_diffrn_radiation_type CuK\a
_diffrn_radiation_wavelength 1.54180
_diffrn_reflns_av_R_equivalents 0.0989
_diffrn_reflns_av_sigmaI/netI 0.1419
_diffrn_reflns_limit_h_max 13
_diffrn_reflns_limit_h_min -13
_diffrn_reflns_limit_k_max 20
_diffrn_reflns_limit_k_min 0
_diffrn_reflns_limit_l_max 19
_diffrn_reflns_limit_l_min 0
_diffrn_reflns_number 941
_diffrn_reflns_theta_max 57.22
_diffrn_reflns_theta_min 4.68
_diffrn_standards_decay_% -5.1
_diffrn_standards_interval_count 97
_diffrn_standards_number 3
_exptl_absorpt_coefficient_mu 1.841
_exptl_absorpt_correction_T_max 1.0
_exptl_absorpt_correction_T_min 1.0
_exptl_absorpt_correction_type none
_exptl_crystal_colour blue
_exptl_crystal_density_diffrn 1.523
_exptl_crystal_description 'transparent blocks'
_exptl_crystal_F_000 1912
_exptl_crystal_size_max 0.15
_exptl_crystal_size_mid 0.08
_exptl_crystal_size_min 0.05
_refine_diff_density_max 0.412
_refine_diff_density_min -0.409
_refine_diff_density_rms 0.096
_refine_ls_extinction_method none
_refine_ls_goodness_of_fit_all 0.945
_refine_ls_goodness_of_fit_obs 1.252
_refine_ls_hydrogen_treatment constr
_refine_ls_matrix_type full
_refine_ls_number_parameters 130
_refine_ls_number_reflns 866
_refine_ls_number_restraints 17
_refine_ls_restrained_S_all 0.945
_refine_ls_restrained_S_obs 1.236
_refine_ls_R_factor_all 0.1728
_refine_ls_R_factor_obs 0.0848
_refine_ls_shift/esd_max 0.000
_refine_ls_shift/esd_mean 0.000
_refine_ls_structure_factor_coef Fsqd
_refine_ls_weighting_details 'w=1/[\s^2^(Fo^2^)+(0.1507P)^2^+0.0000P] where P=(Fo^2^+2Fc^2^)/3'
_refine_ls_weighting_scheme calc
_refine_ls_wR_factor_all 0.2435
_refine_ls_wR_factor_obs 0.2028
_reflns_number_observed 413
_reflns_number_total 866
_reflns_observed_criterion >2sigma(I)
_cod_data_source_file ja0490267si20040310_115243_1.cif
_cod_data_source_block Ni
_cod_depositor_comments
;
The following automatic conversions were performed:

'_refine_ls_weighting_scheme' value 'calc
w=1/[\s^2^(Fo^2^)+(0.1507P)^2^+0.0000P] where P=(Fo^2^+2Fc^2^)/3' was
changed to 'calc'. New tag '_refine_ls_weighting_details' was
created. The value of the new tag was set to
'w=1/[\s^2^(Fo^2^)+(0.1507P)^2^+0.0000P] where P=(Fo^2^+2Fc^2^)/3'.

Automatic conversion script
Id: cif_fix_values 3143 2015-03-26 13:38:13Z robertas 
;
_cod_original_sg_symbol_H-M 'C c c a'
_cod_database_code 4112834

loop_
_symmetry_equiv_pos_as_xyz
'x, y, z'
'-x+1/2, y, z+1/2'
'x, -y, z+1/2'
'-x+1/2, -y, z'
'x+1/2, y+1/2, z'
'-x+1, y+1/2, z+1/2'
'x+1/2, -y+1/2, z+1/2'
'-x+1, -y+1/2, z'
'-x, -y, -z'
'x-1/2, -y, -z-1/2'
'-x, y, -z-1/2'
'x-1/2, y, -z'
'-x+1/2, -y+1/2, -z'
'x, -y+1/2, -z-1/2'
'-x+1/2, y+1/2, -z-1/2'
'x, y+1/2, -z'

loop_
_atom_site_aniso_label
_atom_site_aniso_U_11
_atom_site_aniso_U_22
_atom_site_aniso_U_33
_atom_site_aniso_U_23
_atom_site_aniso_U_13
_atom_site_aniso_U_12
Ni1 0.099(3) 0.060(2) 0.040(2) 0.000 0.000 0.051(2)
N1 0.121(11) 0.067(8) 0.035(6) -0.006(8) -0.022(9) 0.038(8)
C1 0.074(12) 0.042(8) 0.049(9) -0.029(8) 0.006(9) 0.028(8)
C2 0.091(12) 0.035(7) 0.039(9) -0.016(8) -0.020(9) 0.025(8)
C3 0.080(12) 0.034(7) 0.056(9) 0.008(8) 0.008(9) 0.023(8)
N2 0.046(11) 0.058(9) 0.041(9) 0.000 0.000 0.028(12)
C7 0.086(13) 0.072(13) 0.036(8) -0.005(8) 0.015(9) -0.016(11)
C6 0.033(9) 0.095(15) 0.062(10) -0.007(9) -0.007(8) 0.004(10)
C8 0.077(16) 0.041(11) 0.047(11) 0.000 0.000 -0.010(16)

loop_
_atom_site_label
_atom_site_type_symbol
_atom_site_fract_x
_atom_site_fract_y
_atom_site_fract_z
_atom_site_U_iso_or_equiv
_atom_site_thermal_displace_type
_atom_site_occupancy
_atom_site_calc_flag
_atom_site_refinement_flags
_atom_site_disorder_group
Ni1 Ni 0.0000 0.2500 0.0682(2) 0.0664(14) Uani 1 d S .
N1 N 0.0832(12) 0.1555(6) 0.0738(7) 0.075(4) Uani 1 d . .
C1 C 0.1416(13) 0.1365(7) 0.1326(8) 0.055(5) Uani 1 d . .
H1 H 0.1400 0.1682 0.1753 0.069 Uiso 1 calc . .
C2 C 0.2054(12) 0.0765(7) 0.1412(8) 0.055(4) Uani 1 d . .
H2 H 0.2423 0.0666 0.1883 0.069 Uiso 1 calc . .
C3 C 0.2144(11) 0.0314(6) 0.0797(9) 0.057(4) Uani 1 d . .
C4A C 0.1365(26) 0.0428(15) 0.0171(15) 0.052(6) Uiso 0.58(3) d P 1
H4A H 0.1287 0.0092 -0.0234 0.065 Uiso 0.58 calc P 1
C5A C 0.0757(26) 0.1035(15) 0.0193(16) 0.052(6) Uiso 0.58(3) d P 1
H5A H 0.0231 0.1105 -0.0207 0.066 Uiso 0.58 calc P 1
C4B C 0.1906(37) 0.0639(20) 0.0102(22) 0.052(6) Uiso 0.42(3) d P 2
H4B H 0.2239 0.0453 -0.0352 0.065 Uiso 0.42 calc P 2
C5B C 0.1220(37) 0.1209(19) 0.0039(25) 0.052(6) Uiso 0.42(3) d P 2
H5B H 0.0995 0.1380 -0.0451 0.066 Uiso 0.42 calc P 2
N2 N 0.0000 0.2500 -0.0498(7) 0.048(4) Uani 1 d S .
C7 C 0.0903(14) 0.2702(8) -0.1681(8) 0.065(5) Uani 1 d . .
H7 H 0.1541 0.2856 -0.1957 0.081 Uiso 1 calc . .
C6 C 0.0926(13) 0.2692(8) -0.0896(8) 0.064(5) Uani 1 d . .
H6 H 0.1586 0.2818 -0.0629 0.080 Uiso 1 calc . .
C8 C 0.0000 0.2500 -0.2064(11) 0.055(5) Uani 1 d S .
N3 N -0.1629(66) 0.1689(42) 0.1316(22) 0.128(8) Uiso 0.50 d PD 3
O1 O -0.1433(23) 0.2035(13) 0.0724(15) 0.078(5) Uiso 0.50 d PD 3
O2 O -0.2232(24) 0.1199(15) 0.1349(16) 0.125(8) Uiso 0.50 d PD 3
O3 O -0.1137(29) 0.1962(20) 0.1860(19) 0.132(8) Uiso 0.50 d PD 3
N4 N -0.1544(60) 0.1726(45) 0.1421(22) 0.128(8) Uiso 0.50 d PD 4
O4 O -0.1596(22) 0.1776(13) 0.0715(15) 0.078(5) Uiso 0.50 d PD 4
O5 O -0.2272(24) 0.1475(15) 0.1783(16) 0.125(8) Uiso 0.50 d PD 4
O6 O -0.0776(28) 0.2110(19) 0.1730(19) 0.132(8) Uiso 0.50 d PD 4
C11 C -0.0220(42) 0.4818(19) -0.2129(30) 0.149(15) Uiso 0.50 d PD .
C12 C 0.0391(46) 0.4498(22) -0.2742(30) 0.149(15) Uiso 0.50 d PD .
O11 O 0.1222(45) 0.4950(37) -0.3032(40) 0.232(27) Uiso 0.27(3) d PD .
O12 O -0.0841(79) 0.4317(33) -0.1710(46) 0.232(27) Uiso 0.23(3) d PD .

loop_
_atom_type_symbol
_atom_type_description
_atom_type_scat_dispersion_real
_atom_type_scat_dispersion_imag
_atom_type_scat_source
Ni Ni -3.0029 0.5091 'International Tables Vol C Tables 4.2.6.8 and 6.1.1.4'
C C 0.0181 0.0091 'International Tables Vol C Tables 4.2.6.8 and 6.1.1.4'
N N 0.0311 0.0180 'International Tables Vol C Tables 4.2.6.8 and 6.1.1.4'
O O 0.0492 0.0322 'International Tables Vol C Tables 4.2.6.8 and 6.1.1.4'
H H 0.0000 0.0000 'International Tables Vol C Tables 4.2.6.8 and 6.1.1.4'

loop_
_geom_angle_atom_site_label_1
_geom_angle_atom_site_label_2
_geom_angle_atom_site_label_3
_geom_angle
_geom_angle_site_symmetry_1
_geom_angle_site_symmetry_3
O1 Ni1 N1 87.1(9) . 8_455
O1 Ni1 N1 92.7(9) 8_455 8_455
O1 Ni1 N1 92.7(9) . .
O1 Ni1 N1 87.1(9) 8_455 .
N1 Ni1 N1 174.5(8) 8_455 .
O1 Ni1 N2 92.2(8) . .
O1 Ni1 N2 92.2(8) 8_455 .
N1 Ni1 N2 92.7(4) 8_455 .
N1 Ni1 N2 92.7(4) . .
O1 Ni1 O6 120.2(10) 8_455 .
N1 Ni1 O6 92.3(11) 8_455 .
N1 Ni1 O6 83.1(10) . .
N2 Ni1 O6 147.0(8) . .
O1 Ni1 O4 170.9(12) . 8_455
N1 Ni1 O6 83.1(10) 8_455 8_455
N1 Ni1 O6 92.3(11) . 8_455
N2 Ni1 O6 147.0(8) . 8_455
N1 Ni1 O4 84.3(8) 8_455 8_455
N1 Ni1 O4 95.6(8) . 8_455
N2 Ni1 O4 91.4(7) . 8_455
N1 Ni1 O4 95.6(8) 8_455 .
N1 Ni1 O4 84.3(8) . .
N2 Ni1 O4 91.4(7) . .
O6 Ni1 O4 55.7(9) . .
C1 N1 C5A 113.1(15) . .
C1 N1 C5B 111.5(18) . .
C1 N1 Ni1 123.0(10) . .
C5A N1 Ni1 123.7(14) . .
C5B N1 Ni1 120.3(17) . .
N1 C1 C2 128.1(13) . .
N1 C1 H1 116 . .
C2 C1 H1 116 . .
C3 C2 C1 117.8(13) . .
C3 C2 H2 121 . .
C1 C2 H2 121 . .
C2 C3 C4B 113.4(17) . .
C2 C3 C4A 116.4(15) . .
C2 C3 C3 123.1(10) . 4
C4B C3 C3 118.4(16) . 4
C4A C3 C3 119.9(13) . 4
C5A C4A C3 116.9(22) . .
C5A C4A H4A 122 . .
C3 C4A H4A 122 . .
C4A C5A N1 125.7(23) . .
C4A C5A H5A 117 . .
N1 C5A H5A 117 . .
C5B C4B C3 122.8(33) . .
C5B C4B H4B 119 . .
C3 C4B H4B 119 . .
C4B C5B N1 118.6(34) . .
C4B C5B H5B 121 . .
N1 C5B H5B 121 . .
C6 N2 C6 118.8(15) 8_455 .
C6 N2 Ni1 120.6(8) 8_455 .
C6 N2 Ni1 120.6(8) . .
C8 C7 C6 121.0(16) . .
C8 C7 H7 120 . .
C6 C7 H7 120 . .
N2 C6 C7 119.7(14) . .
N2 C6 H6 120 . .
C7 C6 H6 120 . .
C7 C8 C7 119.7(19) . 8_455
C7 C8 C8 120.1(9) . 14
C7 C8 C8 120.1(9) 8_455 14
O2 N3 O3 126.0(36) . .
O2 N3 O1 124.5(36) . .
O3 N3 O1 109.4(32) . .
N3 O1 Ni1 115.8(29) . .
O5 N4 O4 121.7(38) . .
O5 N4 O6 122.2(38) . .
O4 N4 O6 114.2(31) . .
N4 O4 Ni1 91.5(21) . .
N4 O6 Ni1 98.3(23) . .
O12 C11 C12 112.5(8) . .
O11 C12 C11 112.6(8) . .

loop_
_geom_bond_atom_site_label_1
_geom_bond_atom_site_label_2
_geom_bond_distance
_geom_bond_site_symmetry_2
Ni1 O1 1.95(3) .
Ni1 O1 1.95(3) 8_455
Ni1 N1 2.055(12) 8_455
Ni1 N1 2.055(12) .
Ni1 N2 2.076(13) .
Ni1 O6 2.20(3) .
Ni1 O6 2.20(3) 8_455
Ni1 O4 2.37(2) 8_455
Ni1 O4 2.37(2) .
N1 C1 1.30(2) .
N1 C5A 1.38(3) .
N1 C5B 1.47(4) .
C1 C2 1.38(2) .
C1 H1 0.96 .
C2 C3 1.38(2) .
C2 H2 0.96 .
C3 C4B 1.40(4) .
C3 C4A 1.47(3) .
C3 C3 1.47(2) 4
C4A C5A 1.36(3) .
C4A H4A 0.96 .
C5A H5A 0.96 .
C4B C5B 1.37(4) .
C4B H4B 0.96 .
C5B H5B 0.96 .
N2 C6 1.37(2) 8_455
N2 C6 1.37(2) .
C7 C8 1.34(2) .
C7 C6 1.38(2) .
C7 H7 0.96 .
C6 H6 0.96 .
C8 C7 1.34(2) 8_455
C8 C8 1.53(4) 14
N3 O2 1.18(3) .
N3 O3 1.24(3) .
N3 O1 1.25(3) .
N4 O5 1.19(4) .
N4 O4 1.25(3) .
N4 O6 1.30(3) .
C11 O12 1.418(6) .
C11 C12 1.441(6) .
C12 O11 1.418(6) .
